data_1504002
loop_
_publ_author_name
'Li, Ke-Lai'
'Guo, Can-Cheng'
'Chen, Qing-Yun'

_publ_section_title
;
 Unprecedented degradation of nickel(II)
 2,3,12,13-tetrabromo-5,10,15,20-tetraarylporphyrins by the anion of
 E-benzaldoxime: a novel approach to nickel(II) chlorophins and
 bacteriophins.
;
_journal_issue 13
_journal_name_full 'Organic letters'
_journal_page_first 2724
_journal_page_last 2727
_journal_paper_doi 10.1021/ol901052w
_journal_volume 11
_journal_year 2009
_chemical_formula_sum 'C77 H97 N5 Ni'
_chemical_formula_weight 1151.31
_chemical_name_systematic
; 
 ? 
;
_space_group_IT_number 68
_symmetry_cell_setting orthorhombic
_symmetry_space_group_name_Hall '-C 2a 2ac'
_symmetry_space_group_name_H-M 'C c c a :2'
_atom_sites_solution_hydrogens geom
_atom_sites_solution_primary direct
_atom_sites_solution_secondary difmap
_audit_creation_method SHELXL-97
_cell_angle_alpha 90.00
_cell_angle_beta 90.00
_cell_angle_gamma 90.00
_cell_formula_units_Z 4
_cell_length_a 27.770(16)
_cell_length_b 35.78(2)
_cell_length_c 8.445(5)
_cell_measurement_reflns_used 997
_cell_measurement_temperature 293(2)
_cell_measurement_theta_max 21.488
_cell_measurement_theta_min 2.708
_cell_volume 8391(8)
_computing_cell_refinement 'Bruker SMART'
_computing_data_collection 'Bruker SMART'
_computing_data_reduction 'Bruker SHELXTL'
_computing_molecular_graphics 'Bruker SHELXTL'
_computing_publication_material 'Bruker SHELXTL'
_computing_structure_refinement 'SHELXL-97 (Sheldrick, 1997)'
_computing_structure_solution 'SHELXS-97 (Sheldrick, 1990)'
_diffrn_ambient_temperature 293(2)
_diffrn_measured_fraction_theta_full 0.997
_diffrn_measured_fraction_theta_max 0.997
_diffrn_measurement_device_type 'CCD area detector'
_diffrn_measurement_method 'phi and omega scans'
_diffrn_radiation_monochromator graphite
_diffrn_radiation_source 'fine-focus sealed tube'
_diffrn_radiation_type MoK\a
_diffrn_radiation_wavelength 0.71073
_diffrn_reflns_av_R_equivalents 0.0955
_diffrn_reflns_av_sigmaI/netI 0.0606
_diffrn_reflns_limit_h_max 33
_diffrn_reflns_limit_h_min -32
_diffrn_reflns_limit_k_max 42
_diffrn_reflns_limit_k_min -30
_diffrn_reflns_limit_l_max 9
_diffrn_reflns_limit_l_min -9
_diffrn_reflns_number 16471
_diffrn_reflns_theta_full 25.01
_diffrn_reflns_theta_max 25.01
_diffrn_reflns_theta_min 1.47
_exptl_absorpt_coefficient_mu 0.268
_exptl_absorpt_correction_T_max 0.9610
_exptl_absorpt_correction_T_min 0.9435
_exptl_absorpt_correction_type multi-scan
_exptl_absorpt_process_details sadabs
_exptl_crystal_colour green
_exptl_crystal_density_diffrn 0.911
_exptl_crystal_density_method 'not measured'
_exptl_crystal_description column
_exptl_crystal_F_000 2488
_exptl_crystal_size_max 0.22
_exptl_crystal_size_mid 0.20
_exptl_crystal_size_min 0.15
_refine_diff_density_max 1.007
_refine_diff_density_min -0.575
_refine_diff_density_rms 0.146
_refine_ls_extinction_method none
_refine_ls_goodness_of_fit_ref 1.024
_refine_ls_hydrogen_treatment constr
_refine_ls_matrix_type full
_refine_ls_number_parameters 242
_refine_ls_number_reflns 3692
_refine_ls_number_restraints 0
_refine_ls_restrained_S_all 1.024
_refine_ls_R_factor_all 0.1248
_refine_ls_R_factor_gt 0.0997
_refine_ls_shift/su_max 0.000
_refine_ls_shift/su_mean 0.000
_refine_ls_structure_factor_coef Fsqd
_refine_ls_weighting_details 'calc w=1/[\s^2^(Fo^2^)+(0.2000P)^2^+0.0000P] where P=(Fo^2^+2Fc^2^)/3'
_refine_ls_weighting_scheme calc
_refine_ls_wR_factor_gt 0.2582
_refine_ls_wR_factor_ref 0.2796
_reflns_number_gt 2441
_reflns_number_total 3692
_reflns_threshold_expression >2sigma(I)
_cod_data_source_file ol901052w_si_004.cif
_cod_data_source_block f80701b
_cod_depositor_comments
;
The following automatic conversions were performed:

'_symmetry_cell_setting' value 'Orthorhombic' changed to
'orthorhombic' according to
/home/saulius/struct/CIF-dictionaries/cif_core.dic dictionary named
'cif_core.dic' version 2.4.2 from 2011-04-26.

Automatic conversion script
Id: cif_fix_values 1715 2011-07-08 13:25:40Z adriana 
;
_cod_original_sg_symbol_H-M Ccca
_cod_database_code 1504002

loop_
_symmetry_equiv_pos_as_xyz
'x, y, z'
'-x+1/2, -y, z'
'-x, y, -z+1/2'
'x+1/2, -y, -z+1/2'
'x+1/2, y+1/2, z'
'-x+1, -y+1/2, z'
'-x+1/2, y+1/2, -z+1/2'
'x+1, -y+1/2, -z+1/2'
'-x, -y, -z'
'x-1/2, y, -z'
'x, -y, z-1/2'
'-x-1/2, y, z-1/2'
'-x+1/2, -y+1/2, -z'
'x, y+1/2, -z'
'x+1/2, -y+1/2, z-1/2'
'-x, y+1/2, z-1/2'

loop_
_atom_site_label
_atom_site_type_symbol
_atom_site_fract_x
_atom_site_fract_y
_atom_site_fract_z
_atom_site_U_iso_or_equiv
_atom_site_adp_type
_atom_site_occupancy
_atom_site_symmetry_multiplicity
_atom_site_calc_flag
_atom_site_refinement_flags
_atom_site_disorder_assembly
_atom_site_disorder_group
Ni1 Ni 0.5000 0.2500 0.2500 0.0472(4) Uani 1 4 d S . .
N1 N 0.5000 0.30444(12) 0.2500 0.0509(10) Uani 1 2 d S . .
N2 N 0.43091(15) 0.2500 0.2500 0.0479(10) Uani 1 2 d S . .
C1 C 0.46385(14) 0.32527(10) 0.3137(5) 0.0592(10) Uani 1 1 d . . .
H1A H 0.4706 0.3503 0.3343 0.071 Uiso 1 1 calc R . .
C2 C 0.41847(13) 0.31292(10) 0.3505(4) 0.0543(9) Uani 1 1 d . . .
C3 C 0.40112(13) 0.27768(9) 0.3053(5) 0.0512(9) Uani 1 1 d . . .
C4 C 0.35290(14) 0.26681(11) 0.2847(5) 0.0589(10) Uani 1 1 d . . .
H4A H 0.3259 0.2805 0.3140 0.071 Uiso 1 1 calc R . .
C5 C 0.38600(13) 0.33936(10) 0.4346(5) 0.0573(9) Uani 1 1 d . . .
C6 C 0.37877(15) 0.37582(10) 0.3850(5) 0.0660(11) Uani 1 1 d . . .
H6A H 0.3930 0.3839 0.2914 0.079 Uiso 1 1 calc R . .
C7 C 0.35071(16) 0.40061(10) 0.4721(6) 0.0731(12) Uani 1 1 d . B .
C8 C 0.33054(16) 0.38747(13) 0.6117(6) 0.0774(13) Uani 1 1 d . . .
H8A H 0.3123 0.4039 0.6724 0.093 Uiso 1 1 calc R . .
C9 C 0.33610(15) 0.35159(13) 0.6648(5) 0.0700(12) Uani 1 1 d . A .
C10 C 0.36423(14) 0.32743(11) 0.5758(5) 0.0631(10) Uani 1 1 d . . .
H10A H 0.3687 0.3030 0.6102 0.076 Uiso 1 1 calc R . .
C11 C 0.3140(2) 0.33866(17) 0.8222(6) 0.0977(17) Uani 1 1 d . . .
C12 C 0.3424(2) 0.44066(13) 0.4115(8) 0.1015(18) Uani 1 1 d . . .
C13 C 0.2959(12) 0.2987(7) 0.807(3) 0.166(9) Uani 0.50 1 d P A 1
H13A H 0.2994 0.2906 0.6990 0.249 Uiso 0.50 1 calc PR A 1
H13B H 0.2625 0.2977 0.8361 0.249 Uiso 0.50 1 calc PR A 1
H13C H 0.3142 0.2827 0.8750 0.249 Uiso 0.50 1 calc PR A 1
C14 C 0.3480(8) 0.3408(8) 0.950(2) 0.144(7) Uani 0.50 1 d P A 1
H14A H 0.3681 0.3190 0.9489 0.216 Uiso 0.50 1 calc PR A 1
H14B H 0.3311 0.3422 1.0486 0.216 Uiso 0.50 1 calc PR A 1
H14C H 0.3677 0.3627 0.9368 0.216 Uiso 0.50 1 calc PR A 1
C15 C 0.2699(10) 0.3619(9) 0.870(3) 0.186(14) Uani 0.50 1 d P A 1
H15A H 0.2443 0.3577 0.7954 0.280 Uiso 0.50 1 calc PR A 1
H15B H 0.2783 0.3880 0.8697 0.280 Uiso 0.50 1 calc PR A 1
H15C H 0.2595 0.3547 0.9738 0.280 Uiso 0.50 1 calc PR A 1
C16 C 0.3133(15) 0.4391(8) 0.262(5) 0.25(3) Uani 0.50 1 d P B 1
H16A H 0.2806 0.4325 0.2871 0.374 Uiso 0.50 1 calc PR B 1
H16B H 0.3267 0.4206 0.1924 0.374 Uiso 0.50 1 calc PR B 1
H16C H 0.3139 0.4631 0.2113 0.374 Uiso 0.50 1 calc PR B 1
C17 C 0.3874(8) 0.4593(8) 0.365(7) 0.26(3) Uani 0.50 1 d P B 1
H17A H 0.4019 0.4706 0.4563 0.397 Uiso 0.50 1 calc PR B 1
H17B H 0.3805 0.4783 0.2877 0.397 Uiso 0.50 1 calc PR B 1
H17C H 0.4091 0.4413 0.3204 0.397 Uiso 0.50 1 calc PR B 1
C18 C 0.3107(16) 0.4621(6) 0.525(4) 0.24(2) Uani 0.50 1 d P B 1
H18A H 0.2935 0.4449 0.5912 0.364 Uiso 0.50 1 calc PR B 1
H18B H 0.2882 0.4770 0.4663 0.364 Uiso 0.50 1 calc PR B 1
H18C H 0.3303 0.4781 0.5898 0.364 Uiso 0.50 1 calc PR B 1
C13' C 0.3446(19) 0.3081(13) 0.889(3) 0.30(3) Uani 0.50 1 d P A 2
H13D H 0.3436 0.2868 0.8204 0.450 Uiso 0.50 1 calc PR A 2
H13E H 0.3326 0.3011 0.9920 0.450 Uiso 0.50 1 calc PR A 2
H13F H 0.3772 0.3167 0.8992 0.450 Uiso 0.50 1 calc PR A 2
C14' C 0.3223(14) 0.3713(8) 0.947(2) 0.191(10) Uani 0.50 1 d P A 2
H14D H 0.3124 0.3946 0.9010 0.286 Uiso 0.50 1 calc PR A 2
H14E H 0.3558 0.3725 0.9739 0.286 Uiso 0.50 1 calc PR A 2
H14F H 0.3037 0.3664 1.0401 0.286 Uiso 0.50 1 calc PR A 2
C15' C 0.2608(8) 0.3388(10) 0.805(2) 0.171(14) Uani 0.50 1 d P A 2
H15D H 0.2503 0.3634 0.7752 0.256 Uiso 0.50 1 calc PR A 2
H15E H 0.2463 0.3320 0.9043 0.256 Uiso 0.50 1 calc PR A 2
H15F H 0.2515 0.3212 0.7253 0.256 Uiso 0.50 1 calc PR A 2
C16' C 0.2937(12) 0.4528(10) 0.461(8) 0.30(3) Uani 0.50 1 d P B 2
H16D H 0.2857 0.4415 0.5607 0.445 Uiso 0.50 1 calc PR B 2
H16E H 0.2706 0.4454 0.3826 0.445 Uiso 0.50 1 calc PR B 2
H16F H 0.2932 0.4795 0.4721 0.445 Uiso 0.50 1 calc PR B 2
C17' C 0.338(3) 0.4439(8) 0.242(3) 0.29(3) Uani 0.50 1 d P B 2
H17D H 0.3692 0.4504 0.1981 0.435 Uiso 0.50 1 calc PR B 2
H17E H 0.3153 0.4629 0.2160 0.435 Uiso 0.50 1 calc PR B 2
H17F H 0.3281 0.4204 0.1984 0.435 Uiso 0.50 1 calc PR B 2
C18' C 0.3845(18) 0.4611(7) 0.486(8) 0.38(4) Uani 0.50 1 d P B 2
H18D H 0.4039 0.4437 0.5447 0.573 Uiso 0.50 1 calc PR B 2
H18E H 0.3726 0.4801 0.5569 0.573 Uiso 0.50 1 calc PR B 2
H18F H 0.4036 0.4726 0.4050 0.573 Uiso 0.50 1 calc PR B 2
N3 N 0.5000 0.2500 -0.010(2) 0.115(5) Uiso 0.50 2 d SP . .
C19 C 0.4599(13) 0.2500 -0.2500 0.187(13) Uiso 0.50 2 d SP . .
C20 C 0.4781(9) 0.2787(7) -0.250(3) 0.200(12) Uiso 0.50 1 d P . .
C21 C 0.4682(7) 0.2725(6) -0.098(3) 0.177(7) Uiso 0.50 1 d P . .

loop_
_atom_site_aniso_label
_atom_site_aniso_U_11
_atom_site_aniso_U_22
_atom_site_aniso_U_33
_atom_site_aniso_U_23
_atom_site_aniso_U_13
_atom_site_aniso_U_12
Ni1 0.0580(6) 0.0428(6) 0.0409(6) 0.000 0.000 0.000
N1 0.054(2) 0.053(2) 0.045(3) 0.000 0.0053(18) 0.000
N2 0.061(2) 0.044(2) 0.038(2) 0.0037(17) 0.000 0.000
C1 0.071(2) 0.048(2) 0.059(2) -0.0066(18) 0.0061(18) 0.0010(18)
C2 0.066(2) 0.0487(19) 0.048(2) -0.0018(16) 0.0069(16) 0.0054(16)
C3 0.063(2) 0.0491(19) 0.042(2) 0.0032(15) 0.0051(16) 0.0040(16)
C4 0.059(2) 0.059(2) 0.058(3) 0.0026(18) 0.0049(17) 0.0054(18)
C5 0.067(2) 0.053(2) 0.052(2) -0.0057(17) 0.0053(17) 0.0051(17)
C6 0.083(3) 0.053(2) 0.061(3) -0.0039(18) 0.010(2) 0.0023(19)
C7 0.088(3) 0.050(2) 0.082(3) -0.009(2) 0.001(2) 0.010(2)
C8 0.093(3) 0.073(3) 0.066(3) -0.018(2) 0.007(2) 0.021(2)
C9 0.084(3) 0.082(3) 0.044(3) -0.007(2) 0.005(2) 0.020(2)
C10 0.078(3) 0.062(2) 0.049(2) -0.0007(18) 0.0026(19) 0.0114(19)
C11 0.124(4) 0.119(4) 0.050(3) 0.001(3) 0.017(3) 0.035(4)
C12 0.133(5) 0.053(3) 0.119(5) -0.004(3) 0.017(4) 0.011(3)
C13 0.24(2) 0.142(15) 0.112(14) -0.021(12) 0.111(15) -0.080(17)
C14 0.178(16) 0.183(19) 0.071(11) 0.023(12) -0.037(11) -0.007(15)
C15 0.20(2) 0.28(3) 0.078(13) 0.044(16) 0.055(14) 0.15(2)
C16 0.31(4) 0.102(15) 0.34(5) 0.11(2) -0.22(4) -0.06(2)
C17 0.110(12) 0.14(2) 0.55(7) 0.21(3) 0.04(2) 0.005(12)
C18 0.44(6) 0.050(7) 0.24(3) -0.005(12) 0.18(3) 0.069(18)
C13' 0.52(6) 0.29(4) 0.085(16) 0.13(2) 0.11(2) 0.23(4)
C14' 0.31(3) 0.22(2) 0.044(9) -0.036(12) 0.021(13) -0.06(2)
C15' 0.145(16) 0.29(4) 0.076(13) 0.020(15) 0.033(10) -0.10(2)
C16' 0.168(19) 0.21(3) 0.52(8) 0.19(4) 0.11(3) 0.13(2)
C17' 0.67(10) 0.078(14) 0.12(2) 0.012(12) 0.06(3) 0.10(3)
C18' 0.44(6) 0.092(14) 0.61(9) 0.14(3) -0.24(6) -0.16(3)

loop_
_atom_type_symbol
_atom_type_description
_atom_type_scat_dispersion_real
_atom_type_scat_dispersion_imag
_atom_type_scat_source
C C 0.0033 0.0016 'International Tables Vol C Tables 4.2.6.8 and 6.1.1.4'
H H 0.0000 0.0000 'International Tables Vol C Tables 4.2.6.8 and 6.1.1.4'
N N 0.0061 0.0033 'International Tables Vol C Tables 4.2.6.8 and 6.1.1.4'
Ni Ni 0.3393 1.1124 'International Tables Vol C Tables 4.2.6.8 and 6.1.1.4'

loop_
_geom_angle_atom_site_label_1
_geom_angle_atom_site_label_2
_geom_angle_atom_site_label_3
_geom_angle
_geom_angle_site_symmetry_1
_geom_angle_site_symmetry_3
N2 Ni1 N2 180.0 . 6
N2 Ni1 N1 90.0 . .
N2 Ni1 N1 90.0 6 .
N2 Ni1 N1 90.0 . 6
N2 Ni1 N1 90.0 6 6
N1 Ni1 N1 180.0 . 6
N2 Ni1 N3 90.000(2) . .
N2 Ni1 N3 90.000(2) 6 .
N1 Ni1 N3 90.0 . .
N1 Ni1 N3 90.0 6 .
N2 Ni1 N3 90.000(2) . 3_655
N2 Ni1 N3 90.000(2) 6 3_655
N1 Ni1 N3 90.0 . 3_655
N1 Ni1 N3 90.0 6 3_655
N3 Ni1 N3 180.000(3) . 3_655
C1 N1 C1 113.6(5) 3_655 .
C1 N1 Ni1 123.2(2) 3_655 .
C1 N1 Ni1 123.2(2) . .
C3 N2 C3 105.9(4) 8_455 .
C3 N2 Ni1 127.1(2) 8_455 .
C3 N2 Ni1 127.1(2) . .
N1 C1 C2 126.2(3) . .
N1 C1 H1A 116.9 . .
C2 C1 H1A 116.9 . .
C1 C2 C3 122.9(3) . .
C1 C2 C5 117.4(3) . .
C3 C2 C5 119.6(3) . .
N2 C3 C2 122.3(3) . .
N2 C3 C4 109.4(3) . .
C2 C3 C4 127.6(3) . .
C4 C4 C3 107.6(2) 8_455 .
C4 C4 H4A 126.2 8_455 .
C3 C4 H4A 126.2 . .
C6 C5 C10 118.7(3) . .
C6 C5 C2 122.9(4) . .
C10 C5 C2 118.3(3) . .
C5 C6 C7 121.5(4) . .
C5 C6 H6A 119.3 . .
C7 C6 H6A 119.3 . .
C8 C7 C6 117.4(4) . .
C8 C7 C12 122.5(4) . .
C6 C7 C12 120.1(4) . .
C9 C8 C7 123.4(4) . .
C9 C8 H8A 118.3 . .
C7 C8 H8A 118.3 . .
C8 C9 C10 118.1(4) . .
C8 C9 C11 121.4(4) . .
C10 C9 C11 120.4(4) . .
C9 C10 C5 120.9(4) . .
C9 C10 H10A 119.5 . .
C5 C10 H10A 119.5 . .
C14 C11 C15' 136.7(12) . .
C14 C11 C13' 51.8(19) . .
C15' C11 C13' 127(2) . .
C14 C11 C13 109.5(15) . .
C15' C11 C13 70.4(14) . .
C13' C11 C13 62(2) . .
C14 C11 C15 107.5(14) . .
C15' C11 C15 39.5(13) . .
C13' C11 C15 138.6(12) . .
C13 C11 C15 105.5(16) . .
C14 C11 C9 111.8(9) . .
C15' C11 C9 108.2(8) . .
C13' C11 C9 108.8(11) . .
C13 C11 C9 109.9(7) . .
C15 C11 C9 112.4(8) . .
C14 C11 C14' 50.8(12) . .
C15' C11 C14' 101.8(16) . .
C13' C11 C14' 102(2) . .
C13 C11 C14' 142.8(11) . .
C15 C11 C14' 62.8(14) . .
C9 C11 C14' 107.1(8) . .
C17' C12 C17 76(2) . .
C17' C12 C16' 101(3) . .
C17 C12 C16' 135.8(19) . .
C17' C12 C16 29(3) . .
C17 C12 C16 104(3) . .
C16' C12 C16 76(2) . .
C17' C12 C18 123(2) . .
C17 C12 C18 116(2) . .
C16' C12 C18 31(3) . .
C16 C12 C18 104(2) . .
C17' C12 C18' 116(3) . .
C17 C12 C18' 40(3) . .
C16' C12 C18' 116(3) . .
C16 C12 C18' 142(2) . .
C18 C12 C18' 86(3) . .
C17' C12 C7 114.6(10) . .
C17 C12 C7 112.6(9) . .
C16' C12 C7 108.5(13) . .
C16 C12 C7 109.0(11) . .
C18 C12 C7 110.5(11) . .
C18' C12 C7 101.2(12) . .
C11 C13 H13A 109.5 . .
C11 C13 H13B 109.5 . .
H13A C13 H13B 109.5 . .
C11 C13 H13C 109.5 . .
H13A C13 H13C 109.5 . .
H13B C13 H13C 109.5 . .
C11 C14 H14A 109.5 . .
C11 C14 H14B 109.5 . .
H14A C14 H14B 109.5 . .
C11 C14 H14C 109.5 . .
H14A C14 H14C 109.5 . .
H14B C14 H14C 109.5 . .
C11 C15 H15A 109.5 . .
C11 C15 H15B 109.5 . .
H15A C15 H15B 109.5 . .
C11 C15 H15C 109.5 . .
H15A C15 H15C 109.5 . .
H15B C15 H15C 109.5 . .
C12 C16 H16A 109.5 . .
C12 C16 H16B 109.5 . .
H16A C16 H16B 109.5 . .
C12 C16 H16C 109.5 . .
H16A C16 H16C 109.5 . .
H16B C16 H16C 109.5 . .
C12 C17 H17A 109.5 . .
C12 C17 H17B 109.5 . .
H17A C17 H17B 109.5 . .
C12 C17 H17C 109.5 . .
H17A C17 H17C 109.5 . .
H17B C17 H17C 109.5 . .
C12 C18 H18A 109.5 . .
C12 C18 H18B 109.5 . .
H18A C18 H18B 109.5 . .
C12 C18 H18C 109.5 . .
H18A C18 H18C 109.5 . .
H18B C18 H18C 109.5 . .
C11 C13' H13D 109.5 . .
C11 C13' H13E 109.5 . .
H13D C13' H13E 109.5 . .
C11 C13' H13F 109.5 . .
H13D C13' H13F 109.5 . .
H13E C13' H13F 109.5 . .
C11 C14' H14D 109.5 . .
C11 C14' H14E 109.5 . .
H14D C14' H14E 109.5 . .
C11 C14' H14F 109.5 . .
H14D C14' H14F 109.5 . .
H14E C14' H14F 109.5 . .
C11 C15' H15D 109.5 . .
C11 C15' H15E 109.5 . .
H15D C15' H15E 109.5 . .
C11 C15' H15F 109.5 . .
H15D C15' H15F 109.5 . .
H15E C15' H15F 109.5 . .
C12 C16' H16D 109.5 . .
C12 C16' H16E 109.5 . .
H16D C16' H16E 109.5 . .
C12 C16' H16F 109.5 . .
H16D C16' H16F 109.5 . .
H16E C16' H16F 109.5 . .
C12 C17' H17D 109.5 . .
C12 C17' H17E 109.5 . .
H17D C17' H17E 109.5 . .
C12 C17' H17F 109.5 . .
H17D C17' H17F 109.5 . .
H17E C17' H17F 109.5 . .
C12 C18' H18D 109.5 . .
C12 C18' H18E 109.5 . .
H18D C18' H18E 109.5 . .
C12 C18' H18F 109.5 . .
H18D C18' H18F 109.5 . .
H18E C18' H18F 109.5 . .
C21 N3 C21 116(2) . 6
C21 N3 Ni1 122.0(12) . .
C21 N3 Ni1 122.0(12) 6 .
C20 C19 C20 128(5) . 8_454
C20 C19 C21 57.3(14) . .
C20 C19 C21 114(2) 8_454 .
C20 C19 C21 114(2) . 8_454
C20 C19 C21 57.3(14) 8_454 8_454
C21 C19 C21 163(3) . 8_454
C20 C19 C20 33.0(19) . 3_654
C20 C19 C20 95(3) 8_454 3_654
C21 C19 C20 66.6(16) . 3_654
C21 C19 C20 98(2) 8_454 3_654
C20 C19 C20 95(3) . 6
C20 C19 C20 33.0(19) 8_454 6
C21 C19 C20 98(2) . 6
C21 C19 C20 66.6(16) 8_454 6
C20 C19 C20 62(2) 3_654 6
C19 C20 C20 116(2) . 3_654
C19 C20 C21 76.1(19) . .
C20 C20 C21 102(3) 3_654 .
C19 C20 C21 103(3) . 3_654
C20 C20 C21 41(2) 3_654 3_654
C21 C20 C21 140(2) . 3_654
C19 C20 C19 85(3) . 6
C20 C20 C19 30.8(10) 3_654 6
C21 C20 C19 95.4(18) . 6
C21 C20 C19 45.2(8) 3_654 6
C20 C21 N3 118(2) . .
C20 C21 C19 46.6(13) . .
N3 C21 C19 103.8(17) . .
C20 C21 C20 36.9(19) . 3_654
N3 C21 C20 86.3(13) . 3_654
C19 C21 C20 68.3(17) . 3_654

loop_
_geom_bond_atom_site_label_1
_geom_bond_atom_site_label_2
_geom_bond_distance
_geom_bond_site_symmetry_2
Ni1 N2 1.919(4) .
Ni1 N2 1.919(4) 6
Ni1 N1 1.948(5) .
Ni1 N1 1.948(5) 6
Ni1 N3 2.196(19) .
Ni1 N3 2.196(19) 3_655
N1 C1 1.361(4) 3_655
N1 C1 1.361(4) .
N2 C3 1.372(4) 8_455
N2 C3 1.372(4) .
C1 C2 1.371(5) .
C1 H1A 0.9300 .
C2 C3 1.403(5) .
C2 C5 1.487(5) .
C3 C4 1.405(5) .
C4 C4 1.338(8) 8_455
C4 H4A 0.9300 .
C5 C6 1.385(5) .
C5 C10 1.404(6) .
C6 C7 1.391(5) .
C6 H6A 0.9300 .
C7 C8 1.387(7) .
C7 C12 1.539(7) .
C8 C9 1.369(6) .
C8 H8A 0.9300 .
C9 C10 1.386(5) .
C9 C11 1.535(7) .
C10 H10A 0.9300 .
C11 C14 1.434(17) .
C11 C15' 1.48(2) .
C11 C13' 1.50(2) .
C11 C13 1.520(18) .
C11 C15 1.535(16) .
C11 C14' 1.586(19) .
C12 C17' 1.44(3) .
C12 C17 1.47(2) .
C12 C16' 1.48(3) .
C12 C16 1.50(3) .
C12 C18 1.51(2) .
C12 C18' 1.52(3) .
C13 H13A 0.9600 .
C13 H13B 0.9600 .
C13 H13C 0.9600 .
C14 H14A 0.9600 .
C14 H14B 0.9600 .
C14 H14C 0.9600 .
C15 H15A 0.9600 .
C15 H15B 0.9600 .
C15 H15C 0.9600 .
C16 H16A 0.9600 .
C16 H16B 0.9600 .
C16 H16C 0.9600 .
C17 H17A 0.9600 .
C17 H17B 0.9600 .
C17 H17C 0.9600 .
C18 H18A 0.9600 .
C18 H18B 0.9600 .
C18 H18C 0.9600 .
C13' H13D 0.9600 .
C13' H13E 0.9600 .
C13' H13F 0.9600 .
C14' H14D 0.9600 .
C14' H14E 0.9600 .
C14' H14F 0.9600 .
C15' H15D 0.9600 .
C15' H15E 0.9600 .
C15' H15F 0.9600 .
C16' H16D 0.9600 .
C16' H16E 0.9600 .
C16' H16F 0.9600 .
C17' H17D 0.9600 .
C17' H17E 0.9600 .
C17' H17F 0.9600 .
C18' H18D 0.9600 .
C18' H18E 0.9600 .
C18' H18F 0.9600 .
N3 C21 1.41(2) .
N3 C21 1.41(2) 6
C19 C20 1.14(2) .
C19 C20 1.14(2) 8_454
C19 C21 1.53(3) .
C19 C21 1.53(3) 8_454
C19 C20 2.00(3) 3_654
C19 C20 2.00(3) 6
C20 C20 1.22(5) 3_654
C20 C21 1.33(3) .
C20 C21 1.98(4) 3_654
C20 C19 2.00(3) 6
C21 C20 1.98(4) 3_654
